data_7238717
loop_
_publ_author_name
'Sun, Jie'
'Wei, Yan-Hui'
'Liu, Fu-Ling'
'Sun, Di'

_publ_section_title
;
 Syntheses, crystal structures and photoluminescent properties of
 silver(i) and cadmium(ii) coordination polymers constructed from flexible
 hexadentate di-Schiff base ligands
;
_journal_issue 27
_journal_name_full 'RSC Advances'
_journal_page_first 10189
_journal_paper_doi 10.1039/c2ra21533k
_journal_volume 2
_journal_year 2012
_chemical_formula_sum 'C32 H26 Cd2 N8 O12 S2'
_chemical_formula_weight 1003.53
_space_group_IT_number 43
_space_group_name_Hall 'F 2 -2d'
_space_group_name_H-M_alt 'F d d 2'
_symmetry_cell_setting orthorhombic
_symmetry_space_group_name_H-M 'F d d 2'
_atom_sites_solution_hydrogens geom
_atom_sites_solution_primary direct
_atom_sites_solution_secondary difmap
_audit_creation_method SHELXL-97
_cell_angle_alpha 90.00
_cell_angle_beta 90.00
_cell_angle_gamma 90.00
_cell_formula_units_Z 16
_cell_length_a 35.5141(11)
_cell_length_b 37.5405(12)
_cell_length_c 10.7672(3)
_cell_measurement_temperature 298(2)
_cell_volume 14355.0(8)
_computing_structure_refinement 'SHELXL-97 (Sheldrick, 1997)'
_computing_structure_solution 'SHELXS-97 (Sheldrick, 1990)'
_diffrn_ambient_temperature 298(2)
_diffrn_measured_fraction_theta_full 1.000
_diffrn_measured_fraction_theta_max 1.000
_diffrn_radiation_monochromator graphite
_diffrn_radiation_source 'fine-focus sealed tube'
_diffrn_radiation_type MoK\a
_diffrn_radiation_wavelength 0.71073
_diffrn_reflns_av_R_equivalents 0.0216
_diffrn_reflns_av_sigmaI/netI 0.0236
_diffrn_reflns_limit_h_max 39
_diffrn_reflns_limit_h_min -34
_diffrn_reflns_limit_k_max 41
_diffrn_reflns_limit_k_min -41
_diffrn_reflns_limit_l_max 11
_diffrn_reflns_limit_l_min -9
_diffrn_reflns_number 15155
_diffrn_reflns_theta_full 23.26
_diffrn_reflns_theta_max 23.26
_diffrn_reflns_theta_min 2.05
_exptl_absorpt_coefficient_mu 1.377
_exptl_absorpt_correction_T_max 0.8978
_exptl_absorpt_correction_T_min 0.8522
_exptl_absorpt_correction_type multi-scan
_exptl_absorpt_process_details sadabs
_exptl_crystal_colour yellow
_exptl_crystal_density_diffrn 1.857
_exptl_crystal_density_method 'not measured'
_exptl_crystal_F_000 7968
_exptl_crystal_size_max 0.12
_exptl_crystal_size_mid 0.10
_exptl_crystal_size_min 0.08
_refine_diff_density_max 0.335
_refine_diff_density_min -0.298
_refine_diff_density_rms 0.044
_refine_ls_abs_structure_details 'Flack H D (1983), Acta Cryst. A39, 876-881'
_refine_ls_abs_structure_Flack -0.006(14)
_refine_ls_extinction_method none
_refine_ls_goodness_of_fit_ref 1.015
_refine_ls_hydrogen_treatment constr
_refine_ls_matrix_type full
_refine_ls_number_parameters 505
_refine_ls_number_reflns 4519
_refine_ls_number_restraints 1
_refine_ls_restrained_S_all 1.015
_refine_ls_R_factor_all 0.0179
_refine_ls_R_factor_gt 0.0166
_refine_ls_shift/su_max 0.003
_refine_ls_shift/su_mean 0.000
_refine_ls_structure_factor_coef Fsqd
_refine_ls_weighting_details 'calc w=1/[\s^2^(Fo^2^)+(0.0152P)^2^+20.7014P] where P=(Fo^2^+2Fc^2^)/3'
_refine_ls_weighting_scheme calc
_refine_ls_wR_factor_gt 0.0359
_refine_ls_wR_factor_ref 0.0365
_reflns_number_gt 4373
_reflns_number_total 4519
_reflns_threshold_expression >2sigma(I)
_cod_data_source_file c2ra21533k.txt
_cod_data_source_block p2
_cod_original_sg_symbol_H-M Fdd2
_cod_database_code 7238717

loop_
_symmetry_equiv_pos_as_xyz
'x, y, z'
'-x, -y, z'
'-x+1/4, y+1/4, z+1/4'
'x+1/4, -y+1/4, z+1/4'
'x, y+1/2, z+1/2'
'-x, -y+1/2, z+1/2'
'-x+1/4, y+3/4, z+3/4'
'x+1/4, -y+3/4, z+3/4'
'x+1/2, y, z+1/2'
'-x+1/2, -y, z+1/2'
'-x+3/4, y+1/4, z+3/4'
'x+3/4, -y+1/4, z+3/4'
'x+1/2, y+1/2, z'
'-x+1/2, -y+1/2, z'
'-x+3/4, y+3/4, z+1/4'
'x+3/4, -y+3/4, z+1/4'

loop_
_atom_site_label
_atom_site_type_symbol
_atom_site_fract_x
_atom_site_fract_y
_atom_site_fract_z
_atom_site_U_iso_or_equiv
_atom_site_adp_type
_atom_site_occupancy
_atom_site_symmetry_multiplicity
_atom_site_calc_flag
_atom_site_refinement_flags
Cd1 Cd 0.343046(6) 0.608961(6) -0.06915(2) 0.02425(7) Uani 1 1 d .
Cd2 Cd 0.344347(6) 0.574914(6) 0.49115(2) 0.02318(7) Uani 1 1 d .
S1 S 0.29471(2) 0.53044(2) 0.37371(8) 0.02333(19) Uani 1 1 d .
S2 S 0.46771(2) 0.39283(2) 0.31043(9) 0.0275(2) Uani 1 1 d .
C1 C 0.43361(9) 0.59081(9) 0.5510(4) 0.0317(9) Uani 1 1 d .
H1 H 0.4282 0.6128 0.5158 0.038 Uiso 1 1 calc R
C2 C 0.46931(10) 0.58491(11) 0.5952(4) 0.0372(9) Uani 1 1 d .
H2 H 0.4874 0.6028 0.5917 0.045 Uiso 1 1 calc R
C3 C 0.47771(9) 0.55252(11) 0.6441(4) 0.0399(10) Uani 1 1 d .
H3 H 0.5018 0.5478 0.6735 0.048 Uiso 1 1 calc R
C4 C 0.45012(9) 0.52666(10) 0.6496(3) 0.0330(9) Uani 1 1 d .
H4 H 0.4553 0.5043 0.6829 0.040 Uiso 1 1 calc R
C5 C 0.41460(9) 0.53452(9) 0.6049(3) 0.0232(8) Uani 1 1 d .
C6 C 0.38414(9) 0.50807(9) 0.6094(3) 0.0251(8) Uani 1 1 d .
H6 H 0.3889 0.4852 0.6388 0.030 Uiso 1 1 calc R
C7 C 0.32055(9) 0.49283(8) 0.5778(3) 0.0226(8) Uani 1 1 d .
C8 C 0.31790(10) 0.46560(8) 0.6650(3) 0.0307(9) Uani 1 1 d .
H8 H 0.3372 0.4620 0.7219 0.037 Uiso 1 1 calc R
C9 C 0.28621(10) 0.44386(9) 0.6666(4) 0.0369(9) Uani 1 1 d .
H9 H 0.2844 0.4257 0.7249 0.044 Uiso 1 1 calc R
C10 C 0.25752(10) 0.44903(9) 0.5828(4) 0.0341(9) Uani 1 1 d .
H10 H 0.2365 0.4342 0.5845 0.041 Uiso 1 1 calc R
C11 C 0.25967(9) 0.47584(8) 0.4970(4) 0.0296(8) Uani 1 1 d .
H11 H 0.2400 0.4793 0.4412 0.036 Uiso 1 1 calc R
C12 C 0.29107(8) 0.49786(8) 0.4930(3) 0.0225(7) Uani 1 1 d .
C13 C 0.31580(9) 0.50315(9) 0.2485(4) 0.0287(8) Uani 1 1 d .
H13A H 0.2973 0.4859 0.2206 0.034 Uiso 1 1 calc R
H13B H 0.3216 0.5185 0.1787 0.034 Uiso 1 1 calc R
C14 C 0.35088(9) 0.48374(9) 0.2862(3) 0.0242(8) Uani 1 1 d .
C15 C 0.38645(10) 0.49804(9) 0.2658(3) 0.0278(9) Uani 1 1 d .
H15 H 0.3887 0.5197 0.2247 0.033 Uiso 1 1 calc R
C16 C 0.41856(10) 0.48043(9) 0.3059(3) 0.0283(8) Uani 1 1 d .
H16 H 0.4421 0.4903 0.2908 0.034 Uiso 1 1 calc R
C17 C 0.41591(9) 0.44817(9) 0.3684(3) 0.0255(8) Uani 1 1 d .
C18 C 0.34833(9) 0.45099(9) 0.3458(4) 0.0282(9) Uani 1 1 d .
H18 H 0.3249 0.4405 0.3578 0.034 Uiso 1 1 calc R
C19 C 0.38050(10) 0.43384(9) 0.3876(3) 0.0295(9) Uani 1 1 d .
H19 H 0.3782 0.4123 0.4294 0.035 Uiso 1 1 calc R
C20 C 0.45055(10) 0.42888(9) 0.4126(3) 0.0330(9) Uani 1 1 d .
H20A H 0.4453 0.4188 0.4938 0.040 Uiso 1 1 calc R
H20B H 0.4706 0.4462 0.4228 0.040 Uiso 1 1 calc R
C21 C 0.48496(9) 0.41795(8) 0.1834(3) 0.0240(8) Uani 1 1 d .
C22 C 0.52279(9) 0.42848(9) 0.1821(4) 0.0320(9) Uani 1 1 d .
H22 H 0.5385 0.4226 0.2482 0.038 Uiso 1 1 calc R
C23 C 0.53673(10) 0.44741(10) 0.0840(4) 0.0353(9) Uani 1 1 d .
H23 H 0.5617 0.4548 0.0846 0.042 Uiso 1 1 calc R
C24 C 0.51407(9) 0.45558(9) -0.0157(4) 0.0346(9) Uani 1 1 d .
H24 H 0.5240 0.4681 -0.0828 0.041 Uiso 1 1 calc R
C25 C 0.47671(9) 0.44532(8) -0.0166(4) 0.0326(8) Uani 1 1 d .
H25 H 0.4615 0.4510 -0.0840 0.039 Uiso 1 1 calc R
C26 C 0.46197(9) 0.42652(8) 0.0835(4) 0.0246(9) Uani 1 1 d .
C27 C 0.39725(9) 0.43194(9) 0.0390(3) 0.0262(8) Uani 1 1 d .
H27 H 0.4021 0.4532 -0.0024 0.031 Uiso 1 1 calc R
C28 C 0.35846(9) 0.41861(8) 0.0495(3) 0.0231(8) Uani 1 1 d .
C29 C 0.32867(9) 0.43783(9) 0.0000(4) 0.0303(8) Uani 1 1 d .
H29 H 0.3328 0.4590 -0.0428 0.036 Uiso 1 1 calc R
C30 C 0.29274(9) 0.42477(10) 0.0158(4) 0.0367(10) Uani 1 1 d .
H30 H 0.2723 0.4369 -0.0175 0.044 Uiso 1 1 calc R
C31 C 0.28731(9) 0.39389(10) 0.0806(4) 0.0354(10) Uani 1 1 d .
H31 H 0.2632 0.3849 0.0928 0.043 Uiso 1 1 calc R
C32 C 0.31849(9) 0.37607(9) 0.1282(4) 0.0310(9) Uani 1 1 d .
H32 H 0.3148 0.3551 0.1727 0.037 Uiso 1 1 calc R
N1 N 0.40637(7) 0.56656(7) 0.5560(3) 0.0252(7) Uani 1 1 d .
N2 N 0.35128(7) 0.51657(7) 0.5729(3) 0.0219(6) Uani 1 1 d .
N3 N 0.42410(7) 0.41418(7) 0.0871(3) 0.0218(6) Uani 1 1 d .
N4 N 0.35344(7) 0.38814(7) 0.1117(3) 0.0242(6) Uani 1 1 d .
N5 N 0.33103(8) 0.65034(7) 0.4796(3) 0.0298(7) Uani 1 1 d .
N6 N 0.36138(8) 0.59135(8) 0.2083(3) 0.0305(7) Uani 1 1 d .
N7 N 0.36889(9) 0.53455(8) -0.0911(3) 0.0340(8) Uani 1 1 d .
N8 N 0.29811(8) 0.58031(7) -0.2727(3) 0.0333(7) Uani 1 1 d .
O1 O 0.32214(7) 0.68209(6) 0.4688(3) 0.0374(7) Uani 1 1 d .
O2 O 0.36347(7) 0.64114(7) 0.5092(3) 0.0456(7) Uani 1 1 d .
O3 O 0.30728(7) 0.62619(6) 0.4593(3) 0.0412(7) Uani 1 1 d .
O4 O 0.32660(7) 0.59059(9) 0.2082(3) 0.0569(8) Uani 1 1 d .
O5 O 0.37908(7) 0.59867(7) 0.1118(3) 0.0399(7) Uani 1 1 d .
O6 O 0.37934(7) 0.58468(7) 0.3055(2) 0.0389(7) Uani 1 1 d .
O7 O 0.38866(8) 0.55965(7) -0.1261(3) 0.0484(7) Uani 1 1 d .
O8 O 0.33756(9) 0.54310(10) -0.0445(3) 0.0745(11) Uani 1 1 d .
O9 O 0.37953(11) 0.50427(7) -0.1057(3) 0.0797(12) Uani 1 1 d .
O10 O 0.28376(8) 0.58777(7) -0.1711(3) 0.0488(8) Uani 1 1 d .
O11 O 0.33162(6) 0.59078(7) -0.2925(3) 0.0392(6) Uani 1 1 d .
O12 O 0.28145(7) 0.56359(7) -0.3531(3) 0.0551(9) Uani 1 1 d .

loop_
_atom_site_aniso_label
_atom_site_aniso_U_11
_atom_site_aniso_U_22
_atom_site_aniso_U_33
_atom_site_aniso_U_23
_atom_site_aniso_U_13
_atom_site_aniso_U_12
Cd1 0.02353(13) 0.02138(13) 0.02784(15) 0.00270(11) 0.00224(12) -0.00378(10)
Cd2 0.02016(13) 0.02130(13) 0.02807(15) 0.00018(11) -0.00187(12) 0.00145(10)
S1 0.0212(4) 0.0241(4) 0.0247(5) -0.0027(4) -0.0020(4) 0.0045(3)
S2 0.0249(5) 0.0293(5) 0.0283(5) 0.0045(4) 0.0014(4) 0.0087(4)
C1 0.026(2) 0.030(2) 0.039(2) -0.0023(18) 0.0045(18) -0.0013(15)
C2 0.024(2) 0.050(2) 0.037(2) -0.0151(19) 0.0009(18) -0.0053(17)
C3 0.0183(18) 0.065(3) 0.036(3) 0.000(2) -0.0054(17) 0.0032(19)
C4 0.0284(19) 0.043(2) 0.028(2) 0.0054(17) -0.0016(17) 0.0091(17)
C5 0.0193(17) 0.034(2) 0.0160(19) -0.0046(16) 0.0022(15) 0.0069(15)
C6 0.031(2) 0.0243(18) 0.020(2) 0.0021(16) -0.0003(17) 0.0041(15)
C7 0.0242(19) 0.0194(17) 0.024(2) -0.0041(15) 0.0052(16) -0.0003(14)
C8 0.036(2) 0.030(2) 0.025(2) 0.0032(17) -0.0007(18) 0.0025(16)
C9 0.049(2) 0.0270(19) 0.034(2) 0.0050(17) 0.016(2) -0.0062(17)
C10 0.033(2) 0.027(2) 0.042(3) -0.0052(17) 0.0079(19) -0.0079(16)
C11 0.0236(18) 0.0277(18) 0.038(2) -0.0124(18) 0.0009(17) 0.0013(14)
C12 0.0230(17) 0.0195(16) 0.0251(19) -0.0040(16) 0.0037(16) 0.0041(13)
C13 0.034(2) 0.0305(19) 0.0215(19) -0.0071(17) -0.0021(18) 0.0089(15)
C14 0.0277(19) 0.0236(19) 0.021(2) -0.0043(15) 0.0035(16) 0.0064(15)
C15 0.037(2) 0.0215(18) 0.025(2) 0.0009(15) 0.0073(17) 0.0079(15)
C16 0.0263(19) 0.0281(19) 0.031(2) -0.0044(17) 0.0077(17) 0.0004(15)
C17 0.0274(19) 0.032(2) 0.017(2) -0.0071(16) 0.0022(16) 0.0073(15)
C18 0.026(2) 0.028(2) 0.031(2) -0.0076(16) 0.0060(16) 0.0012(15)
C19 0.040(2) 0.0193(18) 0.029(2) 0.0013(16) 0.0085(18) 0.0077(16)
C20 0.037(2) 0.039(2) 0.023(2) 0.0017(17) 0.0025(18) 0.0082(16)
C21 0.0223(17) 0.0231(18) 0.027(2) -0.0035(16) 0.0059(16) 0.0054(13)
C22 0.028(2) 0.037(2) 0.031(2) -0.0094(18) -0.0010(18) 0.0032(15)
C23 0.0243(19) 0.044(2) 0.038(3) -0.0111(18) 0.0068(18) -0.0065(16)
C24 0.037(2) 0.038(2) 0.029(2) -0.0035(18) 0.0074(19) -0.0103(16)
C25 0.038(2) 0.0321(19) 0.027(2) 0.0015(17) -0.0019(18) -0.0001(16)
C26 0.0253(19) 0.0202(18) 0.028(2) -0.0053(15) -0.0018(17) 0.0013(14)
C27 0.030(2) 0.0205(18) 0.028(2) 0.0025(15) -0.0023(17) 0.0031(15)
C28 0.0267(19) 0.0247(19) 0.0179(18) -0.0021(16) -0.0022(16) 0.0047(15)
C29 0.033(2) 0.0314(19) 0.026(2) 0.0053(17) 0.0002(18) 0.0113(15)
C30 0.0246(19) 0.049(2) 0.037(3) 0.0050(19) -0.0043(18) 0.0130(17)
C31 0.0189(19) 0.041(2) 0.046(3) -0.0033(19) 0.0013(17) 0.0019(16)
C32 0.0247(19) 0.0263(19) 0.042(2) -0.0032(17) 0.0031(18) 0.0002(15)
N1 0.0190(15) 0.0303(17) 0.0262(18) 0.0002(14) 0.0003(13) 0.0016(13)
N2 0.0216(16) 0.0223(15) 0.0218(17) -0.0015(12) 0.0006(13) 0.0036(12)
N3 0.0200(15) 0.0233(15) 0.0222(17) 0.0000(12) -0.0014(13) -0.0007(12)
N4 0.0230(15) 0.0236(16) 0.0260(17) 0.0001(13) -0.0035(13) 0.0048(12)
N5 0.0304(16) 0.0321(18) 0.0270(19) 0.0001(15) 0.0032(15) 0.0028(14)
N6 0.0394(17) 0.0213(14) 0.031(2) 0.0013(12) 0.0029(19) 0.0053(15)
N7 0.0433(19) 0.0303(19) 0.028(2) 0.0018(14) -0.0082(16) -0.0031(16)
N8 0.0378(18) 0.0276(16) 0.034(2) -0.0080(16) -0.0064(17) 0.0113(13)
O1 0.0488(16) 0.0234(13) 0.0399(18) 0.0017(12) 0.0056(13) 0.0096(11)
O2 0.0308(15) 0.0454(16) 0.061(2) 0.0084(15) -0.0020(15) 0.0066(12)
O3 0.0412(15) 0.0294(14) 0.053(2) -0.0024(13) -0.0138(13) -0.0006(12)
O4 0.0387(15) 0.0654(18) 0.067(2) 0.0277(15) -0.0038(18) 0.0031(16)
O5 0.0471(17) 0.0451(16) 0.0274(17) 0.0042(14) 0.0048(14) 0.0050(13)
O6 0.0427(17) 0.0524(17) 0.0217(16) 0.0043(13) -0.0049(14) -0.0058(13)
O7 0.0631(19) 0.0317(15) 0.0504(19) -0.0019(14) 0.0045(16) -0.0130(14)
O8 0.0490(19) 0.114(3) 0.061(3) -0.003(2) 0.0121(18) -0.0263(19)
O9 0.150(3) 0.0214(17) 0.068(3) 0.0031(15) -0.032(2) 0.0133(18)
O10 0.0590(18) 0.0427(16) 0.045(2) -0.0175(14) 0.0234(16) -0.0141(13)
O11 0.0411(14) 0.0378(13) 0.0388(16) -0.0058(11) 0.0111(16) -0.0040(15)
O12 0.0484(17) 0.0519(17) 0.065(2) -0.0362(17) -0.0289(16) 0.0180(14)

loop_
_atom_type_symbol
_atom_type_description
_atom_type_scat_dispersion_real
_atom_type_scat_dispersion_imag
_atom_type_scat_source
C C 0.0033 0.0016 'International Tables Vol C Tables 4.2.6.8 and 6.1.1.4'
H H 0.0000 0.0000 'International Tables Vol C Tables 4.2.6.8 and 6.1.1.4'
Cd Cd -0.8075 1.2024 'International Tables Vol C Tables 4.2.6.8 and 6.1.1.4'
N N 0.0061 0.0033 'International Tables Vol C Tables 4.2.6.8 and 6.1.1.4'
O O 0.0106 0.0060 'International Tables Vol C Tables 4.2.6.8 and 6.1.1.4'
S S 0.1246 0.1234 'International Tables Vol C Tables 4.2.6.8 and 6.1.1.4'

loop_
_geom_angle_atom_site_label_1
_geom_angle_atom_site_label_2
_geom_angle_atom_site_label_3
_geom_angle
_geom_angle_site_symmetry_1
_geom_angle_site_symmetry_3
_geom_angle_publ_flag
N4 Cd1 O5 84.14(10) 11_554 . y
N4 Cd1 N3 70.27(9) 11_554 11_554 y
O5 Cd1 N3 129.00(9) . 11_554 y
N4 Cd1 O8 124.54(10) 11_554 . y
O5 Cd1 O8 78.04(10) . . y
N3 Cd1 O8 152.46(10) 11_554 . y
N4 Cd1 O10 134.36(10) 11_554 . y
O5 Cd1 O10 139.90(9) . . y
N3 Cd1 O10 82.88(9) 11_554 . y
O8 Cd1 O10 70.48(10) . . y
N4 Cd1 O11 87.34(9) 11_554 . y
O5 Cd1 O11 145.66(9) . . y
N3 Cd1 O11 77.97(9) 11_554 . y
O8 Cd1 O11 79.70(10) . . y
O10 Cd1 O11 50.46(8) . . y
N4 Cd1 O7 75.12(9) 11_554 . y
O5 Cd1 O7 74.58(9) . . y
N3 Cd1 O7 134.07(9) 11_554 . y
O8 Cd1 O7 49.60(10) . . y
O10 Cd1 O7 101.49(9) . . y
O11 Cd1 O7 71.09(9) . . y
N4 Cd1 S2 124.34(7) 11_554 11_554 y
O5 Cd1 S2 94.52(7) . 11_554 y
N3 Cd1 S2 68.18(7) 11_554 11_554 y
O8 Cd1 S2 109.22(8) . 11_554 y
O10 Cd1 S2 73.83(6) . 11_554 y
O11 Cd1 S2 117.46(6) . 11_554 y
O7 Cd1 S2 157.30(7) . 11_554 y
N1 Cd2 O3 132.91(9) . . y
N1 Cd2 N2 70.54(9) . . y
O3 Cd2 N2 149.94(9) . . y
N1 Cd2 O6 77.23(10) . . y
O3 Cd2 O6 92.51(10) . . y
N2 Cd2 O6 113.53(9) . . y
N1 Cd2 O11 85.53(9) . 1_556 y
O3 Cd2 O11 80.58(10) . 1_556 y
N2 Cd2 O11 83.72(10) . 1_556 y
O6 Cd2 O11 149.07(9) . 1_556 y
N1 Cd2 O2 81.87(9) . . y
O3 Cd2 O2 51.11(8) . . y
N2 Cd2 O2 146.35(10) . . y
O6 Cd2 O2 77.18(10) . . y
O11 Cd2 O2 75.08(10) 1_556 . y
N1 Cd2 S1 131.65(7) . . y
O3 Cd2 S1 94.09(6) . . y
N2 Cd2 S1 71.05(7) . . y
O6 Cd2 S1 92.43(7) . . y
O11 Cd2 S1 117.99(6) 1_556 . y
O2 Cd2 S1 142.25(7) . . y
C12 S1 C13 100.06(16) . . ?
C12 S1 Cd2 97.63(11) . . ?
C13 S1 Cd2 114.41(11) . . ?
C21 S2 C20 100.61(16) . . ?
C21 S2 Cd1 96.92(12) . 15_545 ?
C20 S2 Cd1 111.50(12) . 15_545 ?
N1 C1 C2 123.2(3) . . ?
N1 C1 H1 118.4 . . ?
C2 C1 H1 118.4 . . ?
C3 C2 C1 118.8(3) . . ?
C3 C2 H2 120.6 . . ?
C1 C2 H2 120.6 . . ?
C2 C3 C4 119.4(3) . . ?
C2 C3 H3 120.3 . . ?
C4 C3 H3 120.3 . . ?
C3 C4 C5 118.8(3) . . ?
C3 C4 H4 120.6 . . ?
C5 C4 H4 120.6 . . ?
N1 C5 C4 121.7(3) . . ?
N1 C5 C6 117.2(3) . . ?
C4 C5 C6 121.1(3) . . ?
N2 C6 C5 119.7(3) . . ?
N2 C6 H6 120.1 . . ?
C5 C6 H6 120.1 . . ?
C8 C7 C12 119.2(3) . . ?
C8 C7 N2 122.8(3) . . ?
C12 C7 N2 117.9(3) . . ?
C9 C8 C7 119.6(3) . . ?
C9 C8 H8 120.2 . . ?
C7 C8 H8 120.2 . . ?
C10 C9 C8 120.6(3) . . ?
C10 C9 H9 119.7 . . ?
C8 C9 H9 119.7 . . ?
C11 C10 C9 120.4(3) . . ?
C11 C10 H10 119.8 . . ?
C9 C10 H10 119.8 . . ?
C10 C11 C12 120.2(4) . . ?
C10 C11 H11 119.9 . . ?
C12 C11 H11 119.9 . . ?
C11 C12 C7 119.9(3) . . ?
C11 C12 S1 119.4(3) . . ?
C7 C12 S1 120.6(2) . . ?
C14 C13 S1 114.1(3) . . ?
C14 C13 H13A 108.7 . . ?
S1 C13 H13A 108.7 . . ?
C14 C13 H13B 108.7 . . ?
S1 C13 H13B 108.7 . . ?
H13A C13 H13B 107.6 . . ?
C18 C14 C15 118.3(3) . . ?
C18 C14 C13 120.1(3) . . ?
C15 C14 C13 121.6(3) . . ?
C16 C15 C14 120.9(3) . . ?
C16 C15 H15 119.5 . . ?
C14 C15 H15 119.5 . . ?
C15 C16 C17 120.7(3) . . ?
C15 C16 H16 119.6 . . ?
C17 C16 H16 119.6 . . ?
C19 C17 C16 118.3(3) . . ?
C19 C17 C20 120.6(3) . . ?
C16 C17 C20 121.2(3) . . ?
C19 C18 C14 120.5(3) . . ?
C19 C18 H18 119.8 . . ?
C14 C18 H18 119.8 . . ?
C17 C19 C18 121.3(3) . . ?
C17 C19 H19 119.3 . . ?
C18 C19 H19 119.3 . . ?
C17 C20 S2 115.7(3) . . ?
C17 C20 H20A 108.4 . . ?
S2 C20 H20A 108.4 . . ?
C17 C20 H20B 108.4 . . ?
S2 C20 H20B 108.4 . . ?
H20A C20 H20B 107.4 . . ?
C26 C21 C22 119.5(3) . . ?
C26 C21 S2 121.2(2) . . ?
C22 C21 S2 119.3(3) . . ?
C23 C22 C21 120.1(4) . . ?
C23 C22 H22 119.9 . . ?
C21 C22 H22 119.9 . . ?
C22 C23 C24 120.5(3) . . ?
C22 C23 H23 119.8 . . ?
C24 C23 H23 119.8 . . ?
C23 C24 C25 120.3(4) . . ?
C23 C24 H24 119.8 . . ?
C25 C24 H24 119.8 . . ?
C24 C25 C26 119.8(4) . . ?
C24 C25 H25 120.1 . . ?
C26 C25 H25 120.1 . . ?
C21 C26 C25 119.8(3) . . ?
C21 C26 N3 117.3(3) . . ?
C25 C26 N3 122.8(3) . . ?
N3 C27 C28 119.5(3) . . ?
N3 C27 H27 120.3 . . ?
C28 C27 H27 120.3 . . ?
N4 C28 C29 122.4(3) . . ?
N4 C28 C27 117.0(3) . . ?
C29 C28 C27 120.5(3) . . ?
C30 C29 C28 118.3(3) . . ?
C30 C29 H29 120.9 . . ?
C28 C29 H29 120.9 . . ?
C31 C30 C29 119.7(3) . . ?
C31 C30 H30 120.1 . . ?
C29 C30 H30 120.1 . . ?
C30 C31 C32 118.9(3) . . ?
C30 C31 H31 120.5 . . ?
C32 C31 H31 120.5 . . ?
N4 C32 C31 121.9(3) . . ?
N4 C32 H32 119.0 . . ?
C31 C32 H32 119.0 . . ?
C1 N1 C5 118.0(3) . . ?
C1 N1 Cd2 125.7(2) . . ?
C5 N1 Cd2 116.3(2) . . ?
C6 N2 C7 122.7(3) . . ?
C6 N2 Cd2 116.2(2) . . ?
C7 N2 Cd2 121.1(2) . . ?
C27 N3 C26 121.7(3) . . ?
C27 N3 Cd1 115.9(2) . 15_545 ?
C26 N3 Cd1 122.4(2) . 15_545 ?
C32 N4 C28 118.8(3) . . ?
C32 N4 Cd1 124.1(2) . 15_545 ?
C28 N4 Cd1 117.1(2) . 15_545 ?
O1 N5 O2 121.8(3) . . ?
O1 N5 O3 120.5(3) . . ?
O2 N5 O3 117.7(3) . . ?
O4 N6 O5 120.6(3) . . ?
O4 N6 O6 120.4(3) . . ?
O5 N6 O6 119.0(3) . . ?
O9 N7 O7 120.1(4) . . ?
O9 N7 O8 124.5(4) . . ?
O7 N7 O8 115.4(3) . . ?
O12 N8 O10 122.9(3) . . ?
O12 N8 O11 119.5(3) . . ?
O10 N8 O11 117.6(3) . . ?
N5 O2 Cd2 90.25(19) . . ?
N5 O3 Cd2 100.90(18) . . ?
N6 O5 Cd1 116.8(2) . . ?
N6 O6 Cd2 117.8(2) . . ?
N7 O7 Cd1 96.9(2) . . ?
N7 O8 Cd1 98.1(2) . . ?
N8 O10 Cd1 96.5(2) . . ?
N8 O11 Cd2 104.9(2) . 1_554 ?
N8 O11 Cd1 94.2(2) . . ?
Cd2 O11 Cd1 160.08(10) 1_554 . ?

loop_
_geom_bond_atom_site_label_1
_geom_bond_atom_site_label_2
_geom_bond_distance
_geom_bond_site_symmetry_2
_geom_bond_publ_flag
Cd1 N4 2.316(3) 11_554 y
Cd1 O5 2.363(3) . y
Cd1 N3 2.384(3) 11_554 y
Cd1 O8 2.494(4) . y
Cd1 O10 2.504(3) . y
Cd1 O11 2.532(3) . y
Cd1 O7 2.535(3) . y
Cd1 S2 2.8669(10) 11_554 y
Cd2 N1 2.332(3) . y
Cd2 O3 2.357(2) . y
Cd2 N2 2.373(3) . y
Cd2 O6 2.382(3) . y
Cd2 O11 2.447(3) 1_556 y
Cd2 O2 2.585(3) . y
Cd2 S1 2.7374(8) . y
S1 C12 1.778(4) . ?
S1 C13 1.852(3) . ?
S2 C21 1.771(4) . ?
S2 C20 1.847(3) . ?
S2 Cd1 2.8669(10) 15_545 ?
C1 N1 1.329(4) . ?
C1 C2 1.372(5) . ?
C1 H1 0.9300 . ?
C2 C3 1.358(5) . ?
C2 H2 0.9300 . ?
C3 C4 1.381(5) . ?
C3 H3 0.9300 . ?
C4 C5 1.382(5) . ?
C4 H4 0.9300 . ?
C5 N1 1.345(4) . ?
C5 C6 1.469(5) . ?
C6 N2 1.272(4) . ?
C6 H6 0.9300 . ?
C7 C8 1.391(5) . ?
C7 C12 1.402(5) . ?
C7 N2 1.410(4) . ?
C8 C9 1.390(5) . ?
C8 H8 0.9300 . ?
C9 C10 1.375(5) . ?
C9 H9 0.9300 . ?
C10 C11 1.368(5) . ?
C10 H10 0.9300 . ?
C11 C12 1.389(4) . ?
C11 H11 0.9300 . ?
C13 C14 1.499(4) . ?
C13 H13A 0.9700 . ?
C13 H13B 0.9700 . ?
C14 C18 1.390(5) . ?
C14 C15 1.390(5) . ?
C15 C16 1.387(5) . ?
C15 H15 0.9300 . ?
C16 C17 1.389(5) . ?
C16 H16 0.9300 . ?
C17 C19 1.383(5) . ?
C17 C20 1.505(5) . ?
C18 C19 1.387(5) . ?
C18 H18 0.9300 . ?
C19 H19 0.9300 . ?
C20 H20A 0.9700 . ?
C20 H20B 0.9700 . ?
C21 C26 1.388(5) . ?
C21 C22 1.401(4) . ?
C22 C23 1.366(5) . ?
C22 H22 0.9300 . ?
C23 C24 1.376(5) . ?
C23 H23 0.9300 . ?
C24 C25 1.382(5) . ?
C24 H24 0.9300 . ?
C25 C26 1.390(5) . ?
C25 H25 0.9300 . ?
C26 N3 1.423(4) . ?
C27 N3 1.273(4) . ?
C27 C28 1.470(5) . ?
C27 H27 0.9300 . ?
C28 N4 1.337(4) . ?
C28 C29 1.387(5) . ?
C29 C30 1.378(5) . ?
C29 H29 0.9300 . ?
C30 C31 1.367(5) . ?
C30 H30 0.9300 . ?
C31 C32 1.391(5) . ?
C31 H31 0.9300 . ?
C32 N4 1.333(4) . ?
C32 H32 0.9300 . ?
N3 Cd1 2.384(3) 15_545 ?
N4 Cd1 2.316(3) 15_545 ?
N5 O1 1.238(3) . ?
N5 O2 1.245(4) . ?
N5 O3 1.257(4) . ?
N6 O4 1.235(3) . ?
N6 O5 1.245(4) . ?
N6 O6 1.252(4) . ?
N7 O9 1.208(4) . ?
N7 O7 1.234(4) . ?
N7 O8 1.262(4) . ?
N8 O12 1.223(4) . ?
N8 O10 1.239(4) . ?
N8 O11 1.271(4) . ?
O11 Cd2 2.447(3) 1_554 ?

loop_
_geom_torsion_atom_site_label_1
_geom_torsion_atom_site_label_2
_geom_torsion_atom_site_label_3
_geom_torsion_atom_site_label_4
_geom_torsion
_geom_torsion_site_symmetry_1
_geom_torsion_site_symmetry_4
N1 Cd2 S1 C12 63.68(14) . .
O3 Cd2 S1 C12 -128.60(12) . .
N2 Cd2 S1 C12 24.64(12) . .
O6 Cd2 S1 C12 138.71(12) . .
O11 Cd2 S1 C12 -47.10(13) 1_556 .
O2 Cd2 S1 C12 -149.23(15) . .
N1 Cd2 S1 C13 -41.05(17) . .
O3 Cd2 S1 C13 126.67(15) . .
N2 Cd2 S1 C13 -80.09(15) . .
O6 Cd2 S1 C13 33.98(15) . .
O11 Cd2 S1 C13 -151.83(15) 1_556 .
O2 Cd2 S1 C13 106.04(17) . .
N1 C1 C2 C3 1.6(6) . .
C1 C2 C3 C4 -0.9(6) . .
C2 C3 C4 C5 0.1(6) . .
C3 C4 C5 N1 0.2(5) . .
C3 C4 C5 C6 -179.5(3) . .
N1 C5 C6 N2 -3.0(5) . .
C4 C5 C6 N2 176.7(3) . .
C12 C7 C8 C9 0.1(5) . .
N2 C7 C8 C9 178.1(3) . .
C7 C8 C9 C10 0.0(5) . .
C8 C9 C10 C11 -0.4(5) . .
C9 C10 C11 C12 0.6(5) . .
C10 C11 C12 C7 -0.5(5) . .
C10 C11 C12 S1 175.6(3) . .
C8 C7 C12 C11 0.2(5) . .
N2 C7 C12 C11 -177.9(3) . .
C8 C7 C12 S1 -175.9(3) . .
N2 C7 C12 S1 6.0(4) . .
C13 S1 C12 C11 -85.5(3) . .
Cd2 S1 C12 C11 157.9(2) . .
C13 S1 C12 C7 90.6(3) . .
Cd2 S1 C12 C7 -26.0(3) . .
C12 S1 C13 C14 -53.0(3) . .
Cd2 S1 C13 C14 50.2(3) . .
S1 C13 C14 C18 84.4(4) . .
S1 C13 C14 C15 -94.1(4) . .
C18 C14 C15 C16 -1.2(5) . .
C13 C14 C15 C16 177.3(3) . .
C14 C15 C16 C17 -0.5(5) . .
C15 C16 C17 C19 1.1(5) . .
C15 C16 C17 C20 -179.8(3) . .
C15 C14 C18 C19 2.3(5) . .
C13 C14 C18 C19 -176.2(3) . .
C16 C17 C19 C18 0.1(5) . .
C20 C17 C19 C18 -179.0(3) . .
C14 C18 C19 C17 -1.8(5) . .
C19 C17 C20 S2 81.4(4) . .
C16 C17 C20 S2 -97.7(4) . .
C21 S2 C20 C17 70.3(3) . .
Cd1 S2 C20 C17 -31.5(3) 15_545 .
C20 S2 C21 C26 -90.1(3) . .
Cd1 S2 C21 C26 23.3(3) 15_545 .
C20 S2 C21 C22 91.7(3) . .
Cd1 S2 C21 C22 -154.8(2) 15_545 .
C26 C21 C22 C23 0.8(5) . .
S2 C21 C22 C23 179.0(3) . .
C21 C22 C23 C24 -1.6(5) . .
C22 C23 C24 C25 1.3(5) . .
C23 C24 C25 C26 -0.3(5) . .
C22 C21 C26 C25 0.2(5) . .
S2 C21 C26 C25 -178.0(2) . .
C22 C21 C26 N3 177.9(3) . .
S2 C21 C26 N3 -0.3(4) . .
C24 C25 C26 C21 -0.4(5) . .
C24 C25 C26 N3 -178.0(3) . .
N3 C27 C28 N4 0.9(5) . .
N3 C27 C28 C29 178.7(3) . .
N4 C28 C29 C30 -0.1(6) . .
C27 C28 C29 C30 -177.9(3) . .
C28 C29 C30 C31 1.0(6) . .
C29 C30 C31 C32 -0.7(6) . .
C30 C31 C32 N4 -0.4(6) . .
C2 C1 N1 C5 -1.3(5) . .
C2 C1 N1 Cd2 177.2(3) . .
C4 C5 N1 C1 0.4(5) . .
C6 C5 N1 C1 -179.9(3) . .
C4 C5 N1 Cd2 -178.3(3) . .
C6 C5 N1 Cd2 1.5(4) . .
O3 Cd2 N1 C1 -20.9(4) . .
N2 Cd2 N1 C1 -178.6(3) . .
O6 Cd2 N1 C1 60.5(3) . .
O11 Cd2 N1 C1 -93.7(3) 1_556 .
O2 Cd2 N1 C1 -18.1(3) . .
S1 Cd2 N1 C1 142.2(3) . .
O3 Cd2 N1 C5 157.6(2) . .
N2 Cd2 N1 C5 -0.1(2) . .
O6 Cd2 N1 C5 -121.0(2) . .
O11 Cd2 N1 C5 84.9(2) 1_556 .
O2 Cd2 N1 C5 160.4(3) . .
S1 Cd2 N1 C5 -39.2(3) . .
C5 C6 N2 C7 -178.3(3) . .
C5 C6 N2 Cd2 2.9(4) . .
C8 C7 N2 C6 28.2(5) . .
C12 C7 N2 C6 -153.8(3) . .
C8 C7 N2 Cd2 -153.0(3) . .
C12 C7 N2 Cd2 25.0(4) . .
N1 Cd2 N2 C6 -1.6(2) . .
O3 Cd2 N2 C6 -147.8(2) . .
O6 Cd2 N2 C6 64.3(3) . .
O11 Cd2 N2 C6 -89.0(3) 1_556 .
O2 Cd2 N2 C6 -38.3(3) . .
S1 Cd2 N2 C6 148.5(3) . .
N1 Cd2 N2 C7 179.6(3) . .
O3 Cd2 N2 C7 33.4(3) . .
O6 Cd2 N2 C7 -114.5(2) . .
O11 Cd2 N2 C7 92.2(2) 1_556 .
O2 Cd2 N2 C7 142.9(2) . .
S1 Cd2 N2 C7 -30.3(2) . .
C28 C27 N3 C26 -177.7(3) . .
C28 C27 N3 Cd1 2.9(4) . 15_545
C21 C26 N3 C27 147.2(3) . .
C25 C26 N3 C27 -35.1(5) . .
C21 C26 N3 Cd1 -33.5(4) . 15_545
C25 C26 N3 Cd1 144.1(3) . 15_545
C31 C32 N4 C28 1.2(5) . .
C31 C32 N4 Cd1 -177.5(3) . 15_545
C29 C28 N4 C32 -0.9(5) . .
C27 C28 N4 C32 176.9(3) . .
C29 C28 N4 Cd1 177.8(3) . 15_545
C27 C28 N4 Cd1 -4.4(4) . 15_545
O1 N5 O2 Cd2 -178.4(3) . .
O3 N5 O2 Cd2 0.9(3) . .
N1 Cd2 O2 N5 -177.9(2) . .
O3 Cd2 O2 N5 -0.56(19) . .
N2 Cd2 O2 N5 -143.2(2) . .
O6 Cd2 O2 N5 103.4(2) . .
O11 Cd2 O2 N5 -90.4(2) 1_556 .
S1 Cd2 O2 N5 26.3(3) . .
O1 N5 O3 Cd2 178.3(3) . .
O2 N5 O3 Cd2 -1.0(4) . .
N1 Cd2 O3 N5 4.1(3) . .
N2 Cd2 O3 N5 138.4(2) . .
O6 Cd2 O3 N5 -70.7(2) . .
O11 Cd2 O3 N5 78.9(2) 1_556 .
O2 Cd2 O3 N5 0.56(19) . .
S1 Cd2 O3 N5 -163.3(2) . .
O4 N6 O5 Cd1 -1.9(4) . .
O6 N6 O5 Cd1 178.0(2) . .
N4 Cd1 O5 N6 159.7(3) 11_554 .
N3 Cd1 O5 N6 101.0(2) 11_554 .
O8 Cd1 O5 N6 -73.1(2) . .
O10 Cd1 O5 N6 -34.5(3) . .
O11 Cd1 O5 N6 -123.7(2) . .
O7 Cd1 O5 N6 -124.1(3) . .
S2 Cd1 O5 N6 35.6(2) 11_554 .
O4 N6 O6 Cd2 -4.4(4) . .
O5 N6 O6 Cd2 175.7(2) . .
N1 Cd2 O6 N6 178.4(3) . .
O3 Cd2 O6 N6 -48.1(3) . .
N2 Cd2 O6 N6 116.5(2) . .
O11 Cd2 O6 N6 -123.9(3) 1_556 .
O2 Cd2 O6 N6 -97.2(3) . .
S1 Cd2 O6 N6 46.1(2) . .
O9 N7 O7 Cd1 177.1(3) . .
O8 N7 O7 Cd1 -0.9(3) . .
N4 Cd1 O7 N7 175.7(2) 11_554 .
O5 Cd1 O7 N7 87.8(2) . .
N3 Cd1 O7 N7 -142.3(2) 11_554 .
O8 Cd1 O7 N7 0.5(2) . .
O10 Cd1 O7 N7 -51.1(2) . .
O11 Cd1 O7 N7 -92.0(2) . .
S2 Cd1 O7 N7 24.4(3) 11_554 .
O9 N7 O8 Cd1 -176.9(3) . .
O7 N7 O8 Cd1 0.9(3) . .
N4 Cd1 O8 N7 -6.2(3) 11_554 .
O5 Cd1 O8 N7 -80.4(2) . .
N3 Cd1 O8 N7 109.5(3) 11_554 .
O10 Cd1 O8 N7 124.9(2) . .
O11 Cd1 O8 N7 73.3(2) . .
O7 Cd1 O8 N7 -0.5(2) . .
S2 Cd1 O8 N7 -171.0(2) 11_554 .
O12 N8 O10 Cd1 169.1(3) . .
O11 N8 O10 Cd1 -11.1(3) . .
N4 Cd1 O10 N8 33.4(3) 11_554 .
O5 Cd1 O10 N8 -126.6(2) . .
N3 Cd1 O10 N8 86.6(2) 11_554 .
O8 Cd1 O10 N8 -86.3(2) . .
O11 Cd1 O10 N8 6.37(17) . .
O7 Cd1 O10 N8 -47.0(2) . .
S2 Cd1 O10 N8 155.9(2) 11_554 .
O12 N8 O11 Cd2 5.3(3) . 1_554
O10 N8 O11 Cd2 -174.6(2) . 1_554
O12 N8 O11 Cd1 -169.2(3) . .
O10 N8 O11 Cd1 10.9(3) . .
N4 Cd1 O11 N8 -167.23(19) 11_554 .
O5 Cd1 O11 N8 117.2(2) . .
N3 Cd1 O11 N8 -96.84(19) 11_554 .
O8 Cd1 O11 N8 66.94(19) . .
O10 Cd1 O11 N8 -6.18(17) . .
O7 Cd1 O11 N8 117.6(2) . .
S2 Cd1 O11 N8 -39.5(2) 11_554 .
N4 Cd1 O11 Cd2 28.6(4) 11_554 1_554
O5 Cd1 O11 Cd2 -47.0(4) . 1_554
N3 Cd1 O11 Cd2 98.9(4) 11_554 1_554
O8 Cd1 O11 Cd2 -97.3(4) . 1_554
O10 Cd1 O11 Cd2 -170.4(4) . 1_554
O7 Cd1 O11 Cd2 -46.6(4) . 1_554
S2 Cd1 O11 Cd2 156.3(3) 11_554 1_554
